data_1559296
loop_
_publ_author_name
'Lording, William J.'
'Fallon, Thomas'
'Sherburn, Michael Stephen'
'Paddon-Row, Michael N'

_publ_section_title
;
 The Simplest&#x00A0;Diels-Alder Reactions Are Not Endo-Selective
;
_journal_name_full 'Chemical Science'
_journal_paper_doi 10.1039/D0SC04553E
_journal_year 2020
_chemical_absolute_configuration unk
_chemical_compound_source local
_chemical_formula_moiety 'C9 H8 N2'
_chemical_formula_sum 'C9 H8 N2'
_chemical_formula_weight 144.18
_space_group_IT_number 19
_space_group_name_Hall 'P 2ac 2ab'
_space_group_name_H-M_alt 'P 21 21 21'
_symmetry_cell_setting orthorhombic
_symmetry_space_group_name_H-M 'P 21 21 21'
_atom_sites_solution_hydrogens geom
_atom_sites_solution_primary direct
_audit_creation_date 10-05-05
_audit_creation_method CRYSTALS_ver_12.87
_audit_update_record
;
2020-05-25 deposited with the CCDC.	2020-10-02 downloaded from the CCDC.
;
_cell_angle_alpha 90
_cell_angle_beta 90
_cell_angle_gamma 90
_cell_formula_units_Z 4
_cell_length_a 7.7110(2)
_cell_length_b 8.0661(2)
_cell_length_c 12.5023(3)
_cell_measurement_reflns_used 9984
_cell_measurement_temperature 200
_cell_measurement_theta_max 30
_cell_measurement_theta_min 3
_cell_volume 777.61(3)
_computing_cell_refinement 'DENZO/SCALEPACK (Otwinowski & Minor, 1997)'
_computing_data_collection 'COLLECT (Nonius, 2001).'
_computing_data_reduction 'DENZO/SCALEPACK (Otwinowski & Minor, 1997)'
_computing_molecular_graphics
; 
ORTEP-II (Johnson 1976) in teXsan (MSC, 1992-1997)
;
_computing_publication_material 'CRYSTALS (Betteridge et al., 2003)'
_computing_structure_refinement 'CRYSTALS (Betteridge et al., 2003)'
_computing_structure_solution 'SIR92 (Altomare et al., 1994)'
_diffrn_ambient_temperature 200
_diffrn_measured_fraction_theta_full 0.996
_diffrn_measured_fraction_theta_max 0.996
_diffrn_measurement_device 'Nonius KappaCCD'
_diffrn_measurement_device_type Area
_diffrn_measurement_method ' \f and \w scans with CCD '
_diffrn_radiation_monochromator graphite
_diffrn_radiation_type 'Mo K\a'
_diffrn_radiation_wavelength 0.71073
_diffrn_reflns_av_R_equivalents 0.039
_diffrn_reflns_limit_h_max 10
_diffrn_reflns_limit_h_min -10
_diffrn_reflns_limit_k_max 11
_diffrn_reflns_limit_k_min -9
_diffrn_reflns_limit_l_max 17
_diffrn_reflns_limit_l_min -17
_diffrn_reflns_number 16445
_diffrn_reflns_theta_full 30.028
_diffrn_reflns_theta_max 30.028
_diffrn_reflns_theta_min 3.005
_diffrn_standards_number 0
_exptl_absorpt_coefficient_mu 0.076
_exptl_absorpt_correction_T_max 0.994
_exptl_absorpt_correction_T_min 0.973
_exptl_absorpt_correction_type integration
_exptl_absorpt_process_details
;
via Gaussian method (Coppens, 1970) implemented in maXus (2000)
;
_exptl_crystal_colour colourless
_exptl_crystal_density_diffrn 1.231
_exptl_crystal_density_method 'not measured'
_exptl_crystal_description rod
_exptl_crystal_F_000 304
_exptl_crystal_size_max 0.520
_exptl_crystal_size_mid 0.170
_exptl_crystal_size_min 0.110
_refine_diff_density_max 0.16
_refine_diff_density_min -0.19
_refine_ls_extinction_method None
_refine_ls_goodness_of_fit_ref 1.0447
_refine_ls_hydrogen_treatment refxyz
_refine_ls_matrix_type full
_refine_ls_number_parameters 124
_refine_ls_number_reflns 1323
_refine_ls_number_restraints 0
_refine_ls_R_factor_all 0.0443
_refine_ls_R_factor_gt 0.0393
_refine_ls_shift/su_max 0.0049559
_refine_ls_shift/su_mean 0.0004
_refine_ls_structure_factor_coef Fsqd
_refine_ls_weighting_details
;
 Method= Modified Sheldrick 
 w=1/[\s^2^(F^2^) + ( 0.06P)^2^ + 0.09P] 
 ,where P=(max(Fo^2^,0) + 2Fc^2^)/3 
;
_refine_ls_weighting_scheme calc
_refine_ls_wR_factor_all 0.1023
_refine_ls_wR_factor_gt 0.0996
_refine_ls_wR_factor_ref 0.1023
_reflns_limit_h_max 10
_reflns_limit_h_min 0
_reflns_limit_k_max 11
_reflns_limit_k_min 0
_reflns_limit_l_max 17
_reflns_limit_l_min 0
_reflns_number_gt 1191
_reflns_number_total 1323
_reflns_threshold_expression I>2.0\s(I)
_oxford_diffrn_Wilson_B_factor 2.95
_oxford_diffrn_Wilson_scale 0.30
_oxford_refine_ls_r_factor_ref 0.0443
_oxford_refine_ls_scale 2.08(3)
_oxford_reflns_number_all 1323
_oxford_reflns_threshold_expression_ref I>-10.0\s(I)
_oxford_structure_analysis_title '5051510 she1014'
_cod_data_source_file d0sc04553e2.cif
_cod_data_source_block she1014
_cod_depositor_comments
;
The following automatic conversions were performed:

data item '_symmetry_cell_setting' value 'Orthorhombic' was changed
to 'orthorhombic' in accordance with the
/home/data/users/saulius/crontab/automatic-downloads/rss-feeds/RSC/lib/dictionaries/cif_core.dic
dictionary named 'cif_core.dic' version 2.4.2 last updated on
2011-04-26.

Automatic conversion script
Id: cif_fix_values 7556 2019-12-06 15:28:31Z antanas 
;
_cod_original_sg_symbol_H-M 'P 21 21 21 '
_cod_database_code 1559296

loop_
_symmetry_equiv_pos_as_xyz
x,y,z
x+1/2,-y+1/2,-z
-x,y+1/2,-z+1/2
-x+1/2,-y,z+1/2

loop_
_atom_site_label
_atom_site_type_symbol
_atom_site_fract_x
_atom_site_fract_y
_atom_site_fract_z
_atom_site_U_iso_or_equiv
_atom_site_occupancy
_atom_site_adp_type
_atom_site_refinement_flags_posn
_atom_site_refinement_flags_adp
_atom_site_refinement_flags_occupancy
_atom_site_disorder_assembly
_atom_site_disorder_group
_oxford_atom_site_special_shape
_atom_site_attached_hydrogens
C1 C 0.41818(19) 0.57171(18) 0.46967(13) 0.0379 1.0000 Uani . . . . . . .
C2 C 0.3603(2) 0.74981(18) 0.45576(16) 0.0475 1.0000 Uani . . . . . . .
C3 C 0.3018(2) 0.7665(2) 0.35693(17) 0.0528 1.0000 Uani . . . . . . .
C4 C 0.3171(2) 0.6002(2) 0.30305(13) 0.0475 1.0000 Uani . . . . . . .
C5 C 0.4815(2) 0.5310(2) 0.35663(15) 0.0448 1.0000 Uani . . . . . . .
N6 N 0.3224(2) 0.16419(17) 0.52673(17) 0.0622 1.0000 Uani . . . . . . .
C7 C 0.2849(2) 0.29612(17) 0.50276(14) 0.0412 1.0000 Uani . . . . . . .
C8 C 0.24676(17) 0.46843(14) 0.47346(10) 0.0300 1.0000 Uani . . . . . . .
C9 C 0.17394(18) 0.48908(19) 0.35688(11) 0.0359 1.0000 Uani . . . . . . .
C10 C 0.1514(2) 0.3309(3) 0.30082(15) 0.0524 1.0000 Uani . . . . . . .
N11 N 0.1345(3) 0.2097(3) 0.25531(19) 0.0858 1.0000 Uani . . . . . . .
H11 H 0.500(2) 0.554(2) 0.5312(16) 0.0463 1.0000 Uiso . . . . . . .
H21 H 0.352(3) 0.836(2) 0.5148(17) 0.0575 1.0000 Uiso . . . . . . .
H31 H 0.244(3) 0.856(3) 0.3268(19) 0.0633 1.0000 Uiso . . . . . . .
H41 H 0.309(3) 0.596(3) 0.2279(18) 0.0583 1.0000 Uiso . . . . . . .
H52 H 0.592(3) 0.596(3) 0.3332(17) 0.0548 1.0000 Uiso . . . . . . .
H51 H 0.503(3) 0.409(3) 0.3424(16) 0.0516 1.0000 Uiso . . . . . . .
H81 H 0.165(2) 0.5077(19) 0.5265(14) 0.0375 1.0000 Uiso . . . . . . .
H91 H 0.061(3) 0.542(2) 0.3570(15) 0.0437 1.0000 Uiso . . . . . . .

loop_
_atom_site_aniso_label
_atom_site_aniso_U_11
_atom_site_aniso_U_22
_atom_site_aniso_U_33
_atom_site_aniso_U_23
_atom_site_aniso_U_13
_atom_site_aniso_U_12
C1 0.0331(6) 0.0338(6) 0.0467(7) -0.0036(6) -0.0057(6) -0.0031(5)
C2 0.0437(8) 0.0300(6) 0.0688(10) -0.0042(7) 0.0036(8) -0.0047(6)
C3 0.0513(9) 0.0377(7) 0.0693(11) 0.0186(8) 0.0113(9) 0.0036(7)
C4 0.0505(9) 0.0562(9) 0.0358(7) 0.0099(7) 0.0077(7) 0.0059(8)
C5 0.0343(7) 0.0452(8) 0.0551(9) -0.0006(7) 0.0124(7) -0.0002(7)
N6 0.0556(9) 0.0390(7) 0.0921(12) 0.0165(8) -0.0027(9) 0.0021(7)
C7 0.0372(7) 0.0327(6) 0.0536(8) 0.0048(6) -0.0019(6) 0.0000(6)
C8 0.0305(5) 0.0273(6) 0.0324(6) -0.0014(5) -0.0013(5) 0.0015(5)
C9 0.0310(6) 0.0425(7) 0.0341(6) -0.0051(6) -0.0049(5) 0.0049(6)
C10 0.0360(8) 0.0676(11) 0.0535(9) -0.0252(9) -0.0104(7) 0.0043(8)
N11 0.0521(10) 0.1020(15) 0.1032(15) -0.0678(13) -0.0156(10) 0.0030(10)

loop_
_atom_type_symbol
_atom_type_scat_dispersion_real
_atom_type_scat_dispersion_imag
_atom_type_scat_Cromer_Mann_a1
_atom_type_scat_Cromer_Mann_b1
_atom_type_scat_Cromer_Mann_a2
_atom_type_scat_Cromer_Mann_b2
_atom_type_scat_Cromer_Mann_a3
_atom_type_scat_Cromer_Mann_b3
_atom_type_scat_Cromer_Mann_a4
_atom_type_scat_Cromer_Mann_b4
_atom_type_scat_Cromer_Mann_c
_atom_type_scat_source
C 0.0033 0.0016 2.3100 20.8439 1.0200 10.2075 1.5886 0.5687 0.8650 51.6512 0.2156 'International Tables Vol C 4.2.6.8 and 6.1.1.4'
H 0.0000 0.0000 0.4930 10.5109 0.3229 26.1257 0.1402 3.1424 0.0408 57.7998 0.0030 'International Tables Vol C 4.2.6.8 and 6.1.1.4'
N 0.0061 0.0033 12.2126 0.0057 3.1322 9.8933 2.0125 28.9975 1.1663 0.5826 -11.5290 'International Tables Vol C 4.2.6.8 and 6.1.1.4'

loop_
_exptl_crystal_face_index_h
_exptl_crystal_face_index_k
_exptl_crystal_face_index_l
_exptl_crystal_face_perp_dist
0 0 1 0.050
0 0 -1 0.080
-1 0 1 0.010
1 0 -1 0.100
0 1 0 0.260
0 -1 0 0.260
4 0 4 0.105
-4 0 -4 0.060

loop_
_geom_angle_atom_site_label_1
_geom_angle_site_symmetry_1
_geom_angle_atom_site_label_2
_geom_angle_site_symmetry_2
_geom_angle_atom_site_label_3
_geom_angle_site_symmetry_3
_geom_angle
_geom_angle_publ_flag
C2 . C1 . C5 . 101.05(14) yes
C2 . C1 . C8 . 105.04(12) yes
C5 . C1 . C8 . 100.55(12) yes
C2 . C1 . H11 . 113.9(11) no
C5 . C1 . H11 . 118.4(11) no
C8 . C1 . H11 . 115.8(11) no
C1 . C2 . C3 . 107.74(15) yes
C1 . C2 . H21 . 125.9(11) no
C3 . C2 . H21 . 125.8(12) no
C2 . C3 . C4 . 107.48(14) yes
C2 . C3 . H31 . 128.4(14) no
C4 . C3 . H31 . 123.3(14) no
C3 . C4 . C5 . 101.14(15) yes
C3 . C4 . C9 . 105.13(13) yes
C5 . C4 . C9 . 100.67(12) yes
C3 . C4 . H41 . 118.3(13) no
C5 . C4 . H41 . 118.5(14) no
C9 . C4 . H41 . 110.9(14) no
C4 . C5 . C1 . 93.53(12) yes
C4 . C5 . H52 . 111.7(12) no
C1 . C5 . H52 . 114.4(12) no
C4 . C5 . H51 . 114.1(11) no
C1 . C5 . H51 . 114.9(12) no
H52 . C5 . H51 . 107.8(17) no
N6 . C7 . C8 . 176.75(17) yes
C1 . C8 . C7 . 110.06(11) yes
C1 . C8 . C9 . 102.57(11) yes
C7 . C8 . C9 . 113.81(12) yes
C1 . C8 . H81 . 113.2(10) no
C7 . C8 . H81 . 105.6(10) no
C9 . C8 . H81 . 111.7(11) no
C8 . C9 . C4 . 101.92(11) yes
C8 . C9 . C10 . 113.19(13) yes
C4 . C9 . C10 . 112.00(14) yes
C8 . C9 . H91 . 111.5(12) no
C4 . C9 . H91 . 112.6(12) no
C10 . C9 . H91 . 105.8(12) no
C9 . C10 . N11 . 178.6(2) yes

loop_
_geom_bond_atom_site_label_1
_geom_bond_site_symmetry_1
_geom_bond_atom_site_label_2
_geom_bond_site_symmetry_2
_geom_bond_distance
_geom_bond_publ_flag
C1 . C2 . 1.514(2) yes
C1 . C5 . 1.531(2) yes
C1 . C8 . 1.5631(19) yes
C1 . H11 . 1.01(2) no
C2 . C3 . 1.322(3) yes
C2 . H21 . 1.02(2) no
C3 . C4 . 1.506(3) yes
C3 . H31 . 0.93(2) no
C4 . C5 . 1.538(2) yes
C4 . C9 . 1.573(2) yes
C4 . H41 . 0.94(2) no
C5 . H52 . 1.04(2) no
C5 . H51 . 1.02(2) no
N6 . C7 . 1.143(2) yes
C7 . C8 . 1.4671(18) yes
C8 . C9 . 1.5708(19) yes
C8 . H81 . 0.966(18) no
C9 . C10 . 1.466(2) yes
C9 . H91 . 0.97(2) no
C10 . N11 . 1.138(3) yes

loop_
_geom_contact_atom_site_label_1
_geom_contact_atom_site_label_2
_geom_contact_distance
_geom_contact_site_symmetry_1
_geom_contact_site_symmetry_2
_geom_contact_publ_flag
N6 C9 3.316(2) . 2_556 no
N6 C10 3.330(2) . 2_556 no
N6 C5 3.393(2) . 2_456 no
N6 C8 3.443(2) . 2_556 no
N6 C2 3.470(2) . 1_545 no
N6 C7 3.600(2) . 2_556 no
N11 C9 3.285(3) . 3_545 no
N11 C5 3.578(3) . 3_645 no

loop_
_geom_torsion_atom_site_label_1
_geom_torsion_atom_site_label_2
_geom_torsion_atom_site_label_3
_geom_torsion_atom_site_label_4
_geom_torsion_site_symmetry_1
_geom_torsion_site_symmetry_2
_geom_torsion_site_symmetry_3
_geom_torsion_site_symmetry_4
_geom_torsion
_geom_torsion_publ_flag
C1 C2 C3 C4 . . . . 0.7(2) no
C1 C5 C4 C3 . . . . 49.1(1) no
C1 C5 C4 C9 . . . . -58.8(1) no
C1 C8 C9 C4 . . . . 0.7(1) no
C1 C8 C9 C10 . . . . 121.1(1) no
C2 C1 C5 C4 . . . . -48.5(1) no
C2 C1 C8 C7 . . . . -171.6(1) no
C2 C1 C8 C9 . . . . 66.9(1) no
C2 C3 C4 C5 . . . . -33.2(2) no
C2 C3 C4 C9 . . . . 71.2(2) no
C3 C2 C1 C5 . . . . 32.3(2) no
C3 C2 C1 C8 . . . . -71.9(2) no
C3 C4 C9 C8 . . . . -68.5(1) no
C3 C4 C9 C10 . . . . 170.3(1) no
C4 C5 C1 C8 . . . . 59.3(1) no
C4 C9 C8 C7 . . . . -118.2(1) no
C5 C1 C8 C7 . . . . 83.8(1) no
C5 C1 C8 C9 . . . . -37.6(1) no
C5 C4 C9 C8 . . . . 36.3(1) no
C5 C4 C9 C10 . . . . -85.0(2) no
C7 C8 C9 C10 . . . . 2.3(2) no
